data_7245947
loop_
_publ_author_name
'Yin, Jia-Ling'
'Yin, Meng-Ru'
'Yong, Guo-Ping'

_publ_section_title
;
 From two-dimensional networks to three-dimensional metal--organic
 frameworks mediated by solvent ratio: luminescence and gas adsorption
 properties
;
_journal_issue 4
_journal_name_full CrystEngComm
_journal_page_first 683
_journal_page_last 689
_journal_paper_doi 10.1039/D2CE01472F
_journal_volume 25
_journal_year 2023
_chemical_formula_sum 'C18 H12 Cl Co N5 O6'
_chemical_formula_weight 488.71
_space_group_crystal_system trigonal
_space_group_IT_number 148
_space_group_name_Hall '-R 3'
_space_group_name_H-M_alt 'R -3 :H'
_atom_sites_solution_hydrogens mixed
_audit_creation_method SHELXL-2014/7
_audit_update_record
;
2022-10-25 deposited with the CCDC.	2022-12-02 downloaded from the CCDC.
;
_cell_angle_alpha 90
_cell_angle_beta 90
_cell_angle_gamma 120
_cell_formula_units_Z 18
_cell_length_a 19.52525(15)
_cell_length_b 19.52525(15)
_cell_length_c 28.0340(2)
_cell_measurement_reflns_used 18237
_cell_measurement_temperature 293(2)
_cell_measurement_theta_max 73.0534
_cell_measurement_theta_min 4.9617
_cell_volume 9255.69(12)
_computing_cell_refinement 'CrysAlisPro 1.171.41.110a (Rigaku OD, 2021)'
_computing_data_collection 'CrysAlisPro 1.171.41.110a (Rigaku OD, 2021)'
_computing_data_reduction 'CrysAlisPro 1.171.41.110a (Rigaku OD, 2021)'
_computing_structure_refinement 'SHELXL-2014/7 (Sheldrick, 2014)'
_computing_structure_solution 'ShelXT (Sheldrick, 2015)'
_diffrn_ambient_temperature 293(2)
_diffrn_measured_fraction_theta_full 0.999
_diffrn_measured_fraction_theta_max 0.993
_diffrn_measurement_device_type 'SuperNova, Dual, Cu at home/near, AtlasS2'
_diffrn_radiation_type CuK\a
_diffrn_radiation_wavelength 1.54184
_diffrn_reflns_av_R_equivalents 0.0283
_diffrn_reflns_av_unetI/netI 0.0168
_diffrn_reflns_Laue_measured_fraction_full 0.999
_diffrn_reflns_Laue_measured_fraction_max 0.993
_diffrn_reflns_limit_h_max 23
_diffrn_reflns_limit_h_min -22
_diffrn_reflns_limit_k_max 22
_diffrn_reflns_limit_k_min -23
_diffrn_reflns_limit_l_max 20
_diffrn_reflns_limit_l_min -34
_diffrn_reflns_number 21788
_diffrn_reflns_point_group_measured_fraction_full 0.999
_diffrn_reflns_point_group_measured_fraction_max 0.993
_diffrn_reflns_theta_full 67.684
_diffrn_reflns_theta_max 69.954
_diffrn_reflns_theta_min 4.097
_diffrn_source 'micro-focus sealed X-ray tube'
_exptl_absorpt_coefficient_mu 8.159
_exptl_absorpt_correction_T_max 0.250
_exptl_absorpt_correction_T_min 0.244
_exptl_absorpt_correction_type multi-scan
_exptl_absorpt_process_details
;
CrysAlisPro 1.171.41.110a (Rigaku Oxford Diffraction, 2021)
Empirical absorption correction using spherical harmonics,
implemented in SCALE3 ABSPACK scaling algorithm.
;
_exptl_crystal_colour red
_exptl_crystal_density_diffrn 1.578
_exptl_crystal_description block
_exptl_crystal_F_000 4446
_exptl_crystal_size_max 0.200
_exptl_crystal_size_mid 0.180
_exptl_crystal_size_min 0.170
_platon_squeeze_details
;
;
_refine_diff_density_max 2.221
_refine_diff_density_min -0.515
_refine_diff_density_rms 0.116
_refine_ls_extinction_coef 0.00028(3)
_refine_ls_extinction_expression Fc^*^=kFc[1+0.001xFc^2^\l^3^/sin(2\q)]^-1/4^
_refine_ls_extinction_method 'SHELXL-2014/7 (Sheldrick 2014'
_refine_ls_goodness_of_fit_ref 1.105
_refine_ls_hydrogen_treatment constr
_refine_ls_matrix_type full
_refine_ls_number_parameters 282
_refine_ls_number_reflns 3882
_refine_ls_number_restraints 0
_refine_ls_restrained_S_all 1.105
_refine_ls_R_factor_all 0.0440
_refine_ls_R_factor_gt 0.0427
_refine_ls_shift/su_max 0.001
_refine_ls_shift/su_mean 0.000
_refine_ls_structure_factor_coef Fsqd
_refine_ls_weighting_details 'w=1/[\s^2^(Fo^2^)+(0.1052P)^2^+13.0345P] where P=(Fo^2^+2Fc^2^)/3'
_refine_ls_weighting_scheme calc
_refine_ls_wR_factor_gt 0.1427
_refine_ls_wR_factor_ref 0.1447
_reflns_Friedel_coverage 0.000
_reflns_number_gt 3740
_reflns_number_total 3911
_reflns_threshold_expression 'I > 2\s(I)'
_cod_data_source_file d2ce01472f2.cif
_cod_data_source_block 3
_cod_depositor_comments 'Adding full bibliography for 7245945--7245947.cif.'
_cod_original_cell_volume 9255.69(16)
_cod_original_sg_symbol_H-M 'R -3 '
_cod_database_code 7245947
_shelx_shelxl_version_number 2014/7
_shelx_space_group_comment
;
The symmetry employed for this shelxl refinement is uniquely defined
by the following loop, which should always be used as a source of
symmetry information in preference to the above space-group names.
They are only intended as comments.
;
_shelx_estimated_absorpt_t_min 0.292
_shelx_estimated_absorpt_t_max 0.338

loop_
_space_group_symop_operation_xyz
'x, y, z'
'-y, x-y, z'
'-x+y, -x, z'
'x+2/3, y+1/3, z+1/3'
'-y+2/3, x-y+1/3, z+1/3'
'-x+y+2/3, -x+1/3, z+1/3'
'x+1/3, y+2/3, z+2/3'
'-y+1/3, x-y+2/3, z+2/3'
'-x+y+1/3, -x+2/3, z+2/3'
'-x, -y, -z'
'y, -x+y, -z'
'x-y, x, -z'
'-x+2/3, -y+1/3, -z+1/3'
'y+2/3, -x+y+1/3, -z+1/3'
'x-y+2/3, x+1/3, -z+1/3'
'-x+1/3, -y+2/3, -z+2/3'
'y+1/3, -x+y+2/3, -z+2/3'
'x-y+1/3, x+2/3, -z+2/3'

loop_
_atom_site_label
_atom_site_type_symbol
_atom_site_fract_x
_atom_site_fract_y
_atom_site_fract_z
_atom_site_U_iso_or_equiv
_atom_site_adp_type
_atom_site_occupancy
_atom_site_site_symmetry_order
_atom_site_calc_flag
_atom_site_refinement_flags_posn
_atom_site_refinement_flags_adp
_atom_site_refinement_flags_occupancy
_atom_site_disorder_assembly
_atom_site_disorder_group
Co1 Co 0.39000(2) 0.52765(2) 0.59339(2) 0.01713(18) Uani 1 1 d . . . . .
Cl1 Cl 0.21180(8) 0.16582(6) 0.73649(3) 0.0702(4) Uani 1 1 d . . . . .
O1 O 0.30969(11) 0.49852(10) 0.64742(6) 0.0237(4) Uani 1 1 d . . . . .
O2 O 0.21647(10) 0.40096(10) 0.69125(6) 0.0224(4) Uani 1 1 d . . . . .
O6 O 0.40731(12) 0.64294(11) 0.59838(8) 0.0328(5) Uani 1 1 d . . . . .
H2 H 0.4432 0.6739 0.5785 0.049 Uiso 1 1 d R U . . .
H1 H 0.4270 0.6630 0.6258 0.049 Uiso 1 1 d R U . . .
O3 O 0.30223(13) 0.49968(13) 0.53801(8) 0.0422(6) Uani 1 1 d . . . . .
N3 N 0.34155(12) 0.39969(12) 0.59955(7) 0.0193(4) Uani 1 1 d . . . . .
N4 N 0.52420(13) 0.42862(12) 0.46179(7) 0.0218(4) Uani 1 1 d . . . . .
N5 N 0.23445(14) 0.43783(14) 0.53872(9) 0.0313(5) Uani 1 1 d . . . . .
O5 O 0.18544(15) 0.43311(16) 0.56797(10) 0.0549(7) Uani 1 1 d . . . . .
C13 C 0.26885(14) 0.42727(14) 0.65976(8) 0.0187(5) Uani 1 1 d . . . . .
N2 N 0.22831(16) 0.09546(14) 0.61102(10) 0.0365(6) Uani 1 1 d . . . . .
C10 C 0.28640(14) 0.36889(14) 0.63457(9) 0.0194(5) Uani 1 1 d . . . . .
O4 O 0.21879(18) 0.38406(18) 0.51059(12) 0.0664(9) Uani 1 1 d . . . . .
C14 C 0.41707(15) 0.37864(14) 0.53713(9) 0.0224(5) Uani 1 1 d . . . . .
C11 C 0.35916(15) 0.34973(15) 0.57712(9) 0.0229(5) Uani 1 1 d . . . . .
C16 C 0.45580(15) 0.42838(15) 0.45813(9) 0.0232(5) Uani 1 1 d . . . . .
H16A H 0.4445 0.4451 0.4296 0.028 Uiso 1 1 calc R U . . .
C15 C 0.40103(15) 0.40445(16) 0.49464(9) 0.0256(5) Uani 1 1 d . . . . .
H15A H 0.3543 0.4056 0.4908 0.031 Uiso 1 1 calc R U . . .
C18 C 0.48641(17) 0.37511(17) 0.54050(10) 0.0284(6) Uani 1 1 d . . . . .
H18A H 0.4977 0.3558 0.5679 0.034 Uiso 1 1 calc R U . . .
C17 C 0.53792(17) 0.40084(17) 0.50237(10) 0.0278(6) Uani 1 1 d . . . . .
H17A H 0.5844 0.3989 0.5049 0.033 Uiso 1 1 calc R U . . .
C9 C 0.24824(16) 0.29038(15) 0.64766(9) 0.0247(5) Uani 1 1 d . . . . .
H9A H 0.2094 0.2718 0.6711 0.030 Uiso 1 1 calc R U . . .
C8 C 0.26869(17) 0.23872(15) 0.62523(10) 0.0262(5) Uani 1 1 d . . . . .
C12 C 0.32517(17) 0.27045(16) 0.58943(11) 0.0289(6) Uani 1 1 d . . . . .
H12A H 0.3404 0.2384 0.5736 0.035 Uiso 1 1 calc R U . . .
N1 N 0.1946(2) 0.04529(18) 0.68502(13) 0.0521(8) Uani 1 1 d . . . . .
C7 C 0.23439(18) 0.15620(16) 0.64015(11) 0.0310(6) Uani 1 1 d . . . . .
C1 C 0.2129(2) 0.12139(18) 0.68433(12) 0.0393(7) Uani 1 1 d . . . . .
C2 C 0.2041(2) 0.02967(19) 0.64006(15) 0.0472(9) Uani 1 1 d . . . . .
C6 C 0.2367(2) 0.0911(2) 0.56268(14) 0.0523(10) Uani 1 1 d . . . . .
H6A H 0.2491 0.1344 0.5432 0.063 Uiso 1 1 calc R U . . .
C3 C 0.1965(3) -0.0398(2) 0.6193(2) 0.0751(15) Uani 1 1 d . . . . .
H3A H 0.1835 -0.0836 0.6383 0.090 Uiso 1 1 calc R U . . .
C5 C 0.2267(3) 0.0227(3) 0.5437(2) 0.0774(15) Uani 1 1 d . . . . .
H5A H 0.2326 0.0193 0.5110 0.093 Uiso 1 1 calc R U . . .
C4 C 0.2076(4) -0.0430(3) 0.5727(2) 0.0886(19) Uani 1 1 d . . . . .
H4A H 0.2026 -0.0889 0.5594 0.106 Uiso 1 1 calc R U . . .

loop_
_atom_site_aniso_label
_atom_site_aniso_U_11
_atom_site_aniso_U_22
_atom_site_aniso_U_33
_atom_site_aniso_U_23
_atom_site_aniso_U_13
_atom_site_aniso_U_12
Co1 0.0153(2) 0.0152(2) 0.0190(3) 0.00056(13) 0.00254(13) 0.00624(16)
Cl1 0.1156(10) 0.0498(5) 0.0347(5) 0.0084(4) 0.0136(5) 0.0335(6)
O1 0.0246(9) 0.0182(8) 0.0269(9) 0.0015(7) 0.0081(7) 0.0096(7)
O2 0.0222(9) 0.0217(9) 0.0228(9) 0.0028(7) 0.0079(7) 0.0106(7)
O6 0.0299(10) 0.0202(9) 0.0484(12) 0.0015(8) 0.0060(9) 0.0125(8)
O3 0.0292(11) 0.0362(12) 0.0432(12) 0.0130(10) -0.0084(9) 0.0028(9)
N3 0.0204(10) 0.0163(9) 0.0206(10) 0.0008(7) 0.0029(8) 0.0088(8)
N4 0.0221(10) 0.0194(10) 0.0236(11) 0.0005(8) 0.0049(8) 0.0102(9)
N5 0.0255(12) 0.0297(12) 0.0368(13) -0.0030(10) -0.0054(10) 0.0125(10)
O5 0.0374(13) 0.0525(15) 0.0703(18) -0.0145(13) 0.0120(12) 0.0191(11)
C13 0.0177(11) 0.0204(11) 0.0191(11) 0.0010(9) 0.0004(9) 0.0103(9)
N2 0.0408(14) 0.0170(11) 0.0506(15) 0.0046(10) 0.0137(12) 0.0135(10)
C10 0.0180(11) 0.0187(12) 0.0215(11) 0.0013(9) 0.0024(9) 0.0092(9)
O4 0.0562(17) 0.0611(18) 0.0685(18) -0.0323(15) 0.0046(14) 0.0193(14)
C14 0.0249(12) 0.0152(11) 0.0259(13) -0.0002(9) 0.0067(10) 0.0090(10)
C11 0.0242(12) 0.0198(12) 0.0244(12) 0.0012(9) 0.0054(10) 0.0109(10)
C16 0.0233(12) 0.0233(12) 0.0230(12) -0.0006(10) 0.0009(10) 0.0117(10)
C15 0.0222(12) 0.0261(13) 0.0284(13) -0.0013(10) 0.0028(10) 0.0120(10)
C18 0.0310(14) 0.0305(14) 0.0284(14) 0.0095(11) 0.0082(11) 0.0189(12)
C17 0.0275(13) 0.0305(14) 0.0303(14) 0.0074(11) 0.0074(11) 0.0181(11)
C9 0.0259(13) 0.0202(12) 0.0269(13) 0.0038(10) 0.0082(10) 0.0107(10)
C8 0.0295(13) 0.0174(12) 0.0307(13) 0.0040(10) 0.0056(11) 0.0111(11)
C12 0.0339(14) 0.0201(13) 0.0362(14) 0.0015(11) 0.0105(12) 0.0160(11)
N1 0.063(2) 0.0322(15) 0.058(2) 0.0178(13) 0.0064(15) 0.0213(14)
C7 0.0342(15) 0.0189(13) 0.0381(15) 0.0050(11) 0.0098(12) 0.0120(11)
C1 0.0468(18) 0.0264(15) 0.0386(17) 0.0091(12) 0.0064(13) 0.0138(13)
C2 0.051(2) 0.0232(15) 0.067(2) 0.0127(15) 0.0086(17) 0.0182(14)
C6 0.065(2) 0.0269(16) 0.054(2) -0.0032(14) 0.0180(18) 0.0148(16)
C3 0.087(3) 0.0210(17) 0.115(4) 0.011(2) 0.018(3) 0.025(2)
C5 0.097(4) 0.042(2) 0.084(3) -0.015(2) 0.028(3) 0.028(2)
C4 0.111(4) 0.029(2) 0.121(5) -0.014(2) 0.034(4) 0.031(2)

loop_
_atom_type_symbol
_atom_type_description
_atom_type_scat_dispersion_real
_atom_type_scat_dispersion_imag
_atom_type_scat_source
C C 0.0181 0.0091 'International Tables Vol C Tables 4.2.6.8 and 6.1.1.4'
H H 0.0000 0.0000 'International Tables Vol C Tables 4.2.6.8 and 6.1.1.4'
Cl Cl 0.3639 0.7018 'International Tables Vol C Tables 4.2.6.8 and 6.1.1.4'
Co Co -2.3653 3.6143 'International Tables Vol C Tables 4.2.6.8 and 6.1.1.4'
N N 0.0311 0.0180 'International Tables Vol C Tables 4.2.6.8 and 6.1.1.4'
O O 0.0492 0.0322 'International Tables Vol C Tables 4.2.6.8 and 6.1.1.4'

loop_
_geom_angle_atom_site_label_1
_geom_angle_atom_site_label_2
_geom_angle_atom_site_label_3
_geom_angle
_geom_angle_site_symmetry_1
_geom_angle_site_symmetry_3
_geom_angle_publ_flag
O1 Co1 O6 86.51(8) . . ?
O1 Co1 N4 173.39(8) . 10_666 ?
O6 Co1 N4 86.89(8) . 10_666 ?
O1 Co1 O2 91.97(7) . 15_556 ?
O6 Co1 O2 94.17(8) . 15_556 ?
N4 Co1 O2 88.21(8) 10_666 15_556 ?
O1 Co1 O3 93.48(9) . . ?
O6 Co1 O3 90.06(9) . . ?
N4 Co1 O3 86.84(9) 10_666 . ?
O2 Co1 O3 173.30(9) 15_556 . ?
O1 Co1 N3 77.92(7) . . ?
O6 Co1 N3 163.70(8) . . ?
N4 Co1 N3 108.68(8) 10_666 . ?
O2 Co1 N3 91.17(7) 15_556 . ?
O3 Co1 N3 86.16(8) . . ?
C13 O1 Co1 119.03(15) . . ?
C13 O2 Co1 125.26(16) . 14_456 ?
N5 O3 Co1 122.99(17) . . ?
C11 N3 C10 116.9(2) . . ?
C11 N3 Co1 132.10(17) . . ?
C10 N3 Co1 110.92(15) . . ?
C16 N4 C17 117.6(2) . . ?
C16 N4 Co1 122.13(17) . 10_666 ?
C17 N4 Co1 120.22(18) . 10_666 ?
O4 N5 O5 121.0(3) . . ?
O4 N5 O3 120.0(3) . . ?
O5 N5 O3 119.0(3) . . ?
O2 C13 O1 125.8(2) . . ?
O2 C13 C10 117.7(2) . . ?
O1 C13 C10 116.5(2) . . ?
C6 N2 C2 121.1(3) . . ?
C6 N2 C7 131.9(3) . . ?
C2 N2 C7 106.8(3) . . ?
N3 C10 C9 123.7(2) . . ?
N3 C10 C13 115.5(2) . . ?
C9 C10 C13 120.8(2) . . ?
C15 C14 C18 118.5(2) . . ?
C15 C14 C11 121.1(2) . . ?
C18 C14 C11 120.2(2) . . ?
N3 C11 C12 122.7(2) . . ?
N3 C11 C14 120.0(2) . . ?
C12 C11 C14 117.3(2) . . ?
N4 C16 C15 123.2(2) . . ?
C16 C15 C14 118.8(2) . . ?
C17 C18 C14 118.6(3) . . ?
N4 C17 C18 123.2(2) . . ?
C10 C9 C8 119.3(2) . . ?
C12 C8 C9 116.8(2) . . ?
C12 C8 C7 121.5(2) . . ?
C9 C8 C7 121.6(2) . . ?
C8 C12 C11 120.5(2) . . ?
C2 N1 C1 104.4(3) . . ?
C1 C7 N2 103.4(3) . . ?
C1 C7 C8 131.4(3) . . ?
N2 C7 C8 124.5(3) . . ?
N1 C1 C7 114.0(3) . . ?
N1 C1 Cl1 119.1(3) . . ?
C7 C1 Cl1 126.8(2) . . ?
N1 C2 N2 111.4(3) . . ?
N1 C2 C3 130.6(4) . . ?
N2 C2 C3 118.0(4) . . ?
C5 C6 N2 119.0(4) . . ?
C4 C3 C2 120.6(4) . . ?
C6 C5 C4 120.9(5) . . ?
C3 C4 C5 120.1(4) . . ?

loop_
_geom_bond_atom_site_label_1
_geom_bond_atom_site_label_2
_geom_bond_distance
_geom_bond_site_symmetry_2
_geom_bond_publ_flag
Co1 O1 2.0458(18) . ?
Co1 O6 2.1072(19) . ?
Co1 N4 2.121(2) 10_666 ?
Co1 O2 2.1240(18) 15_556 ?
Co1 O3 2.170(2) . ?
Co1 N3 2.192(2) . ?
Cl1 C1 1.706(3) . ?
O1 C13 1.258(3) . ?
O2 C13 1.250(3) . ?
O2 Co1 2.1240(18) 14_456 ?
O3 N5 1.270(3) . ?
N3 C11 1.342(3) . ?
N3 C10 1.356(3) . ?
N4 C16 1.337(3) . ?
N4 C17 1.344(4) . ?
N4 Co1 2.121(2) 10_666 ?
N5 O4 1.223(4) . ?
N5 O5 1.228(4) . ?
C13 C10 1.519(3) . ?
N2 C6 1.373(5) . ?
N2 C2 1.389(4) . ?
N2 C7 1.395(4) . ?
C10 C9 1.378(3) . ?
C14 C15 1.389(4) . ?
C14 C18 1.393(4) . ?
C14 C11 1.488(3) . ?
C11 C12 1.389(4) . ?
C16 C15 1.382(4) . ?
C18 C17 1.379(4) . ?
C9 C8 1.405(4) . ?
C8 C12 1.387(4) . ?
C8 C7 1.463(4) . ?
N1 C2 1.331(5) . ?
N1 C1 1.343(4) . ?
C7 C1 1.374(4) . ?
C2 C3 1.413(6) . ?
C6 C5 1.358(5) . ?
C3 C4 1.329(8) . ?
C5 C4 1.402(8) . ?

loop_
_geom_torsion_atom_site_label_1
_geom_torsion_atom_site_label_2
_geom_torsion_atom_site_label_3
_geom_torsion_atom_site_label_4
_geom_torsion
_geom_torsion_site_symmetry_1
_geom_torsion_site_symmetry_2
_geom_torsion_site_symmetry_3
_geom_torsion_site_symmetry_4
_geom_torsion_publ_flag
Co1 O3 N5 O4 -108.6(3) . . . . ?
Co1 O3 N5 O5 71.3(3) . . . . ?
Co1 O2 C13 O1 -10.1(4) 14_456 . . . ?
Co1 O2 C13 C10 168.60(15) 14_456 . . . ?
Co1 O1 C13 O2 -178.12(19) . . . . ?
Co1 O1 C13 C10 3.1(3) . . . . ?
C11 N3 C10 C9 -0.4(4) . . . . ?
Co1 N3 C10 C9 -177.4(2) . . . . ?
C11 N3 C10 C13 179.0(2) . . . . ?
Co1 N3 C10 C13 2.0(3) . . . . ?
O2 C13 C10 N3 177.7(2) . . . . ?
O1 C13 C10 N3 -3.5(3) . . . . ?
O2 C13 C10 C9 -2.9(4) . . . . ?
O1 C13 C10 C9 176.0(2) . . . . ?
C10 N3 C11 C12 -1.9(4) . . . . ?
Co1 N3 C11 C12 174.3(2) . . . . ?
C10 N3 C11 C14 177.9(2) . . . . ?
Co1 N3 C11 C14 -5.9(4) . . . . ?
C15 C14 C11 N3 -65.6(3) . . . . ?
C18 C14 C11 N3 118.9(3) . . . . ?
C15 C14 C11 C12 114.2(3) . . . . ?
C18 C14 C11 C12 -61.3(4) . . . . ?
C17 N4 C16 C15 3.0(4) . . . . ?
Co1 N4 C16 C15 -176.16(19) 10_666 . . . ?
N4 C16 C15 C14 -0.6(4) . . . . ?
C18 C14 C15 C16 -2.4(4) . . . . ?
C11 C14 C15 C16 -178.0(2) . . . . ?
C15 C14 C18 C17 3.0(4) . . . . ?
C11 C14 C18 C17 178.6(2) . . . . ?
C16 N4 C17 C18 -2.4(4) . . . . ?
Co1 N4 C17 C18 176.8(2) 10_666 . . . ?
C14 C18 C17 N4 -0.6(4) . . . . ?
N3 C10 C9 C8 2.5(4) . . . . ?
C13 C10 C9 C8 -176.9(2) . . . . ?
C10 C9 C8 C12 -2.3(4) . . . . ?
C10 C9 C8 C7 175.4(3) . . . . ?
C9 C8 C12 C11 0.2(4) . . . . ?
C7 C8 C12 C11 -177.5(3) . . . . ?
N3 C11 C12 C8 2.0(4) . . . . ?
C14 C11 C12 C8 -177.8(3) . . . . ?
C6 N2 C7 C1 175.1(4) . . . . ?
C2 N2 C7 C1 -0.2(4) . . . . ?
C6 N2 C7 C8 -13.7(6) . . . . ?
C2 N2 C7 C8 171.1(3) . . . . ?
C12 C8 C7 C1 142.2(4) . . . . ?
C9 C8 C7 C1 -35.4(5) . . . . ?
C12 C8 C7 N2 -26.5(5) . . . . ?
C9 C8 C7 N2 156.0(3) . . . . ?
C2 N1 C1 C7 -0.1(4) . . . . ?
C2 N1 C1 Cl1 -177.5(3) . . . . ?
N2 C7 C1 N1 0.2(4) . . . . ?
C8 C7 C1 N1 -170.2(3) . . . . ?
N2 C7 C1 Cl1 177.3(3) . . . . ?
C8 C7 C1 Cl1 6.9(6) . . . . ?
C1 N1 C2 N2 0.0(4) . . . . ?
C1 N1 C2 C3 177.3(5) . . . . ?
C6 N2 C2 N1 -175.7(3) . . . . ?
C7 N2 C2 N1 0.1(4) . . . . ?
C6 N2 C2 C3 6.6(6) . . . . ?
C7 N2 C2 C3 -177.6(4) . . . . ?
C2 N2 C6 C5 -4.8(6) . . . . ?
C7 N2 C6 C5 -179.5(4) . . . . ?
N1 C2 C3 C4 178.9(5) . . . . ?
N2 C2 C3 C4 -3.9(8) . . . . ?
N2 C6 C5 C4 0.3(8) . . . . ?
C2 C3 C4 C5 -0.3(9) . . . . ?
C6 C5 C4 C3 2.2(10) . . . . ?

loop_
_platon_squeeze_void_nr
_platon_squeeze_void_average_x
_platon_squeeze_void_average_y
_platon_squeeze_void_average_z
_platon_squeeze_void_volume
_platon_squeeze_void_count_electrons
1 0.000 0.000 0.030 210.4 19.6
2 0.000 0.500 -0.156 210.4 19.6
3 0.500 0.500 0.041 210.4 20.0
4 0.500 0.000 -0.151 210.4 20.0
